data_1520954
loop_
_publ_author_name
'Aluthge, D. C.'
'Ahn, J. M.'
'Mehrkhodavandi, P.'

_publ_section_title
;
 Overcoming aggregation in indium salen catalysts for isoselective lactide
 polymerization
;
_journal_issue 9
_journal_name_full 'Chem. Sci.'
_journal_page_first 5284
_journal_paper_doi 10.1039/C5SC01584G
_journal_volume 6
_journal_year 2015
_chemical_formula_sum 'C48 H64 Cl In N2 O2'
_chemical_formula_weight 851.28
_chemical_name_systematic
; 
 ? 
;
_chemical_properties_physical 'Air-sensitive, Moisture-sensitive, Oxygen-sensitive'
_space_group_IT_number 2
_symmetry_cell_setting triclinic
_symmetry_space_group_name_Hall '-P 1'
_symmetry_space_group_name_H-M 'P -1'
_atom_sites_solution_hydrogens geom
_atom_sites_solution_primary direct
_atom_sites_solution_secondary difmap
_audit_creation_method SHELXL-97
_audit_update_record
;
2015-04-30 deposited with the CCDC.
2015-06-22 downloaded from the CCDC.
;
_cell_angle_alpha 105.421(2)
_cell_angle_beta 96.436(2)
_cell_angle_gamma 103.430(2)
_cell_formula_units_Z 2
_cell_length_a 11.7715(13)
_cell_length_b 12.7462(15)
_cell_length_c 15.4167(17)
_cell_measurement_reflns_used 141947
_cell_measurement_temperature 90(2)
_cell_measurement_theta_max 60.231
_cell_measurement_theta_min 4.886
_cell_volume 2131.3(4)
_computing_structure_refinement 'SHELXL-97 (Sheldrick, 2008)'
_computing_structure_solution 'SHELXS-97 (Sheldrick, 2008)'
_diffrn_ambient_temperature 90(2)
_diffrn_measured_fraction_theta_full 0.996
_diffrn_measured_fraction_theta_max 0.996
_diffrn_measurement_device_type 'Bruker APEX DUO'
_diffrn_measurement_method 'area detector'
_diffrn_radiation_monochromator graphite
_diffrn_radiation_source 'fine-focus sealed tube'
_diffrn_radiation_type MoK\a
_diffrn_radiation_wavelength 0.71073
_diffrn_reflns_av_R_equivalents 0.0310
_diffrn_reflns_av_sigmaI/netI 0.0136
_diffrn_reflns_limit_h_max 16
_diffrn_reflns_limit_h_min -16
_diffrn_reflns_limit_k_max 17
_diffrn_reflns_limit_k_min -18
_diffrn_reflns_limit_l_max 21
_diffrn_reflns_limit_l_min -21
_diffrn_reflns_number 141946
_diffrn_reflns_theta_full 30.16
_diffrn_reflns_theta_max 30.16
_diffrn_reflns_theta_min 1.39
_exptl_absorpt_coefficient_mu 0.657
_exptl_absorpt_correction_T_max 0.900
_exptl_absorpt_correction_T_min 0.857
_exptl_absorpt_correction_type multi-scan
_exptl_absorpt_process_details 'TWINABS (Sheldrick, 2008)'
_exptl_crystal_colour yellow
_exptl_crystal_density_diffrn 1.327
_exptl_crystal_density_method 'not measured'
_exptl_crystal_description irregular
_exptl_crystal_F_000 896
_exptl_crystal_size_max 0.33
_exptl_crystal_size_mid 0.18
_exptl_crystal_size_min 0.16
_refine_diff_density_max 0.570
_refine_diff_density_min -0.755
_refine_diff_density_rms 0.090
_refine_ls_extinction_method none
_refine_ls_goodness_of_fit_ref 1.392
_refine_ls_hydrogen_treatment constr
_refine_ls_matrix_type full
_refine_ls_number_parameters 536
_refine_ls_number_reflns 12569
_refine_ls_number_restraints 0
_refine_ls_restrained_S_all 1.392
_refine_ls_R_factor_all 0.0357
_refine_ls_R_factor_gt 0.0343
_refine_ls_shift/su_max 0.081
_refine_ls_shift/su_mean 0.006
_refine_ls_structure_factor_coef Fsqd
_refine_ls_weighting_details 'calc w=1/[\s^2^(Fo^2^)+(0.0000P)^2^+4.6498P] where P=(Fo^2^+2Fc^2^)/3'
_refine_ls_weighting_scheme calc
_refine_ls_wR_factor_gt 0.0908
_refine_ls_wR_factor_ref 0.0913
_reflns_number_gt 12105
_reflns_number_total 12569
_reflns_threshold_expression >2sigma(I)
_cod_data_source_file c5sc01584g2.cif
_cod_data_source_block pm094
_cod_depositor_comments 'Adding full bibliography for 1520954--1520958.cif.'
_cod_database_code 1520954

loop_
_symmetry_equiv_pos_as_xyz
'x, y, z'
'-x, -y, -z'

loop_
_atom_site_label
_atom_site_type_symbol
_atom_site_fract_x
_atom_site_fract_y
_atom_site_fract_z
_atom_site_U_iso_or_equiv
_atom_site_adp_type
_atom_site_occupancy
_atom_site_symmetry_multiplicity
_atom_site_calc_flag
_atom_site_refinement_flags
_atom_site_disorder_assembly
_atom_site_disorder_group
C1 C 0.9234(2) 0.3287(2) 0.49994(17) 0.0190(5) Uani 1 1 d . A .
H1 H 0.9674 0.3343 0.5573 0.023 Uiso 1 1 calc R . .
C2 C 0.6511(2) 0.5965(2) 0.48154(16) 0.0173(4) Uani 1 1 d . A .
H2 H 0.6265 0.6381 0.5334 0.021 Uiso 1 1 calc R . .
C9 C 0.6196(2) 0.61817(19) 0.39626(15) 0.0140(4) Uani 1 1 d . . .
C10 C 0.6672(2) 0.5796(2) 0.31669(16) 0.0151(4) Uani 1 1 d . A .
C11 C 0.6488(2) 0.6274(2) 0.24363(16) 0.0173(4) Uani 1 1 d . . .
C12 C 0.5786(2) 0.7018(2) 0.25195(17) 0.0205(5) Uani 1 1 d . . .
H12 H 0.5644 0.7308 0.2022 0.025 Uiso 1 1 calc R . .
C13 C 0.5267(2) 0.7377(2) 0.32873(17) 0.0184(4) Uani 1 1 d . . .
C14 C 0.5501(2) 0.6960(2) 0.40044(16) 0.0153(4) Uani 1 1 d . . .
H14 H 0.5189 0.7200 0.4543 0.018 Uiso 1 1 calc R . .
C15 C 0.9470(2) 0.25348(19) 0.42063(16) 0.0145(4) Uani 1 1 d . . .
C16 C 0.8966(2) 0.23900(19) 0.32818(16) 0.0146(4) Uani 1 1 d . A .
C17 C 0.9186(2) 0.1514(2) 0.25714(16) 0.0150(4) Uani 1 1 d . . .
C18 C 0.9967(2) 0.0936(2) 0.28166(17) 0.0165(4) Uani 1 1 d . . .
H18 H 1.0137 0.0381 0.2340 0.020 Uiso 1 1 calc R . .
C19 C 1.0528(2) 0.1106(2) 0.37169(17) 0.0163(4) Uani 1 1 d . . .
C20 C 1.0249(2) 0.1893(2) 0.44005(16) 0.0156(4) Uani 1 1 d . . .
H20 H 1.0586 0.2010 0.5019 0.019 Uiso 1 1 calc R . .
C21 C 0.4576(3) 0.8262(3) 0.33113(19) 0.0254(6) Uani 1 1 d . . .
C22 C 0.4088(3) 0.8535(3) 0.4203(2) 0.0387(8) Uani 1 1 d . . .
H22A H 0.3541 0.7848 0.4242 0.058 Uiso 1 1 calc R . .
H22B H 0.3664 0.9113 0.4208 0.058 Uiso 1 1 calc R . .
H22C H 0.4748 0.8818 0.4727 0.058 Uiso 1 1 calc R . .
C23 C 0.5409(3) 0.9353(3) 0.3252(2) 0.0304(6) Uani 1 1 d . . .
H23A H 0.6084 0.9632 0.3764 0.046 Uiso 1 1 calc R . .
H23B H 0.4975 0.9927 0.3281 0.046 Uiso 1 1 calc R . .
H23C H 0.5700 0.9196 0.2673 0.046 Uiso 1 1 calc R . .
C24 C 0.3525(3) 0.7822(3) 0.2492(2) 0.0328(7) Uani 1 1 d . . .
H24A H 0.3828 0.7656 0.1918 0.049 Uiso 1 1 calc R . .
H24B H 0.3098 0.8399 0.2509 0.049 Uiso 1 1 calc R . .
H24C H 0.2983 0.7130 0.2529 0.049 Uiso 1 1 calc R . .
C25 C 1.1395(2) 0.0421(2) 0.38844(18) 0.0175(4) Uani 1 1 d . . .
C26 C 1.1799(2) 0.0603(2) 0.49072(18) 0.0221(5) Uani 1 1 d . . .
H26A H 1.2211 0.1403 0.5211 0.033 Uiso 1 1 calc R . .
H26B H 1.2341 0.0141 0.4982 0.033 Uiso 1 1 calc R . .
H26C H 1.1105 0.0382 0.5181 0.033 Uiso 1 1 calc R . .
C27 C 1.0809(2) -0.0851(2) 0.3414(2) 0.0230(5) Uani 1 1 d . . .
H27A H 1.0074 -0.1085 0.3640 0.035 Uiso 1 1 calc R . .
H27B H 1.1356 -0.1284 0.3554 0.035 Uiso 1 1 calc R . .
H27C H 1.0625 -0.0995 0.2750 0.035 Uiso 1 1 calc R . .
C28 C 1.2489(2) 0.0799(2) 0.3470(2) 0.0227(5) Uani 1 1 d . . .
H28A H 1.2242 0.0670 0.2813 0.034 Uiso 1 1 calc R . .
H28B H 1.3051 0.0361 0.3561 0.034 Uiso 1 1 calc R . .
H28C H 1.2873 0.1605 0.3772 0.034 Uiso 1 1 calc R . .
C29 C 0.7076(2) 0.5998(2) 0.15963(17) 0.0194(5) Uani 1 1 d . . .
C30 C 0.6795(3) 0.6656(2) 0.09245(18) 0.0255(6) Uani 1 1 d . . .
H30A H 0.5924 0.6454 0.0714 0.031 Uiso 1 1 calc R . .
H30B H 0.7071 0.7479 0.1247 0.031 Uiso 1 1 calc R . .
C31 C 0.8436(3) 0.6346(2) 0.1898(2) 0.0236(5) Uani 1 1 d . . .
H31A H 0.8718 0.7168 0.2220 0.028 Uiso 1 1 calc R . .
H31B H 0.8652 0.5942 0.2330 0.028 Uiso 1 1 calc R . .
C32 C 0.6637(2) 0.4718(2) 0.10632(17) 0.0198(5) Uani 1 1 d . . .
H32A H 0.6816 0.4274 0.1473 0.024 Uiso 1 1 calc R . .
H32B H 0.5766 0.4499 0.0853 0.024 Uiso 1 1 calc R . .
C33 C 0.7402(3) 0.6386(3) 0.0091(2) 0.0320(7) Uani 1 1 d . . .
H33 H 0.7201 0.6821 -0.0329 0.038 Uiso 1 1 calc R . .
C34 C 0.6955(3) 0.5116(3) -0.0416(2) 0.0322(7) Uani 1 1 d . . .
H34A H 0.7341 0.4933 -0.0955 0.039 Uiso 1 1 calc R . .
H34B H 0.6085 0.4902 -0.0635 0.039 Uiso 1 1 calc R . .
C35 C 0.7248(3) 0.4452(2) 0.02354(18) 0.0240(5) Uani 1 1 d . . .
H35 H 0.6966 0.3623 -0.0096 0.029 Uiso 1 1 calc R . .
C36 C 0.8600(3) 0.4791(2) 0.0568(2) 0.0272(6) Uani 1 1 d . . .
H36A H 0.8795 0.4363 0.0988 0.033 Uiso 1 1 calc R . .
H36B H 0.8999 0.4601 0.0039 0.033 Uiso 1 1 calc R . .
C37 C 0.9048(3) 0.6065(2) 0.1068(2) 0.0294(6) Uani 1 1 d . . .
H37 H 0.9928 0.6281 0.1280 0.035 Uiso 1 1 calc R . .
C38 C 0.8747(3) 0.6722(3) 0.0411(2) 0.0348(7) Uani 1 1 d . . .
H38A H 0.9038 0.7545 0.0727 0.042 Uiso 1 1 calc R . .
H38B H 0.9142 0.6546 -0.0123 0.042 Uiso 1 1 calc R . .
C39 C 0.8501(2) 0.1158(2) 0.15849(16) 0.0158(4) Uani 1 1 d . . .
C40 C 0.8758(2) 0.2117(2) 0.11382(16) 0.0177(4) Uani 1 1 d . . .
H40A H 0.8573 0.2791 0.1520 0.021 Uiso 1 1 calc R . .
H40B H 0.9613 0.2327 0.1106 0.021 Uiso 1 1 calc R . .
C41 C 0.7155(2) 0.0792(2) 0.15954(17) 0.0189(4) Uani 1 1 d . . .
H41A H 0.6983 0.0155 0.1857 0.023 Uiso 1 1 calc R . .
H41B H 0.6925 0.1430 0.1990 0.023 Uiso 1 1 calc R . .
C42 C 0.8803(2) 0.0130(2) 0.09584(17) 0.0203(5) Uani 1 1 d . . .
H42A H 0.9660 0.0336 0.0929 0.024 Uiso 1 1 calc R . .
H42B H 0.8645 -0.0505 0.1223 0.024 Uiso 1 1 calc R . .
C43 C 0.8066(3) -0.0250(2) -0.00154(18) 0.0253(5) Uani 1 1 d . . .
H43 H 0.8282 -0.0913 -0.0401 0.030 Uiso 1 1 calc R . .
C44 C 0.8321(3) 0.0721(2) -0.04372(18) 0.0265(6) Uani 1 1 d . . .
H44A H 0.7841 0.0480 -0.1061 0.032 Uiso 1 1 calc R . .
H44B H 0.9171 0.0930 -0.0483 0.032 Uiso 1 1 calc R . .
C45 C 0.8010(2) 0.1744(2) 0.01672(17) 0.0206(5) Uani 1 1 d . . .
H45 H 0.8182 0.2383 -0.0103 0.025 Uiso 1 1 calc R . .
C46 C 0.6691(2) 0.1423(2) 0.02222(18) 0.0219(5) Uani 1 1 d . . .
H46A H 0.6202 0.1202 -0.0397 0.026 Uiso 1 1 calc R . .
H46B H 0.6488 0.2081 0.0613 0.026 Uiso 1 1 calc R . .
C47 C 0.6421(2) 0.0429(2) 0.06280(19) 0.0225(5) Uani 1 1 d . . .
H47 H 0.5556 0.0211 0.0655 0.027 Uiso 1 1 calc R . .
C48 C 0.6744(3) -0.0586(2) 0.0020(2) 0.0276(6) Uani 1 1 d . . .
H48A H 0.6563 -0.1231 0.0272 0.033 Uiso 1 1 calc R . .
H48B H 0.6269 -0.0824 -0.0606 0.033 Uiso 1 1 calc R . .
N1 N 0.8496(2) 0.3896(2) 0.50224(14) 0.0222(4) Uani 1 1 d . . .
N2 N 0.7093(2) 0.52627(19) 0.49438(14) 0.0220(4) Uani 1 1 d . . .
O1 O 0.83431(16) 0.30508(15) 0.30593(11) 0.0170(3) Uani 1 1 d . . .
O2 O 0.73151(16) 0.50588(15) 0.30884(12) 0.0174(3) Uani 1 1 d . . .
Cl1 Cl 0.54232(5) 0.25759(5) 0.35279(5) 0.02304(12) Uani 1 1 d . . .
In1 In 0.730638(14) 0.390371(13) 0.380820(10) 0.01128(4) Uani 1 1 d . A .
C3A C 0.8547(5) 0.4844(5) 0.5881(3) 0.0147(11) Uani 0.504(8) 1 d P A 1
H3A H 0.9120 0.5555 0.5874 0.018 Uiso 0.504(8) 1 calc PR A 1
C4A C 0.893(3) 0.455(3) 0.673(3) 0.0194(16) Uani 0.504(8) 1 d P A 1
H4A1 H 0.8416 0.3808 0.6708 0.023 Uiso 0.504(8) 1 calc PR A 1
H4A2 H 0.9758 0.4511 0.6768 0.023 Uiso 0.504(8) 1 calc PR A 1
C5A C 0.8822(7) 0.5482(7) 0.7593(4) 0.0231(13) Uani 0.504(8) 1 d P A 1
H5A1 H 0.9403 0.6208 0.7651 0.028 Uiso 0.504(8) 1 calc PR A 1
H5A2 H 0.9021 0.5260 0.8148 0.028 Uiso 0.504(8) 1 calc PR A 1
C6A C 0.7573(6) 0.5645(6) 0.7534(4) 0.0216(12) Uani 0.504(8) 1 d P A 1
H6A1 H 0.7548 0.6260 0.8076 0.026 Uiso 0.504(8) 1 calc PR A 1
H6A2 H 0.6996 0.4941 0.7532 0.026 Uiso 0.504(8) 1 calc PR A 1
C7A C 0.722(3) 0.595(3) 0.665(3) 0.0194(10) Uani 0.504(8) 1 d P A 1
H7A1 H 0.6410 0.6041 0.6604 0.023 Uiso 0.504(8) 1 calc PR A 1
H7A2 H 0.7778 0.6669 0.6659 0.023 Uiso 0.504(8) 1 calc PR A 1
C8A C 0.7283(5) 0.5004(5) 0.5829(3) 0.0139(11) Uani 0.504(8) 1 d P A 1
H8A H 0.6695 0.4282 0.5798 0.017 Uiso 0.504(8) 1 calc PR A 1
C3B C 0.8057(5) 0.4333(5) 0.5894(3) 0.0147(11) Uani 0.496(8) 1 d P A 2
H3B H 0.7287 0.3794 0.5891 0.018 Uiso 0.496(8) 1 calc PR A 2
C4B C 0.894(3) 0.456(3) 0.680(3) 0.0194(16) Uani 0.496(8) 1 d P A 2
H4B1 H 0.9707 0.5078 0.6805 0.023 Uiso 0.496(8) 1 calc PR A 2
H4B2 H 0.9084 0.3836 0.6846 0.023 Uiso 0.496(8) 1 calc PR A 2
C5B C 0.8428(8) 0.5065(7) 0.7610(4) 0.0248(14) Uani 0.496(8) 1 d P A 2
H5B1 H 0.7712 0.4500 0.7645 0.030 Uiso 0.496(8) 1 calc PR A 2
H5B2 H 0.9016 0.5245 0.8177 0.030 Uiso 0.496(8) 1 calc PR A 2
C6B C 0.8096(7) 0.6122(6) 0.7565(3) 0.0214(12) Uani 0.496(8) 1 d P A 2
H6B1 H 0.8825 0.6723 0.7610 0.026 Uiso 0.496(8) 1 calc PR A 2
H6B2 H 0.7717 0.6388 0.8092 0.026 Uiso 0.496(8) 1 calc PR A 2
C7B C 0.725(3) 0.592(3) 0.668(3) 0.0194(10) Uani 0.496(8) 1 d P A 2
H7B1 H 0.7082 0.6642 0.6660 0.023 Uiso 0.496(8) 1 calc PR A 2
H7B2 H 0.6492 0.5371 0.6656 0.023 Uiso 0.496(8) 1 calc PR A 2
C8B C 0.7838(6) 0.5464(5) 0.5863(3) 0.0148(11) Uani 0.496(8) 1 d P A 2
H8B H 0.8619 0.6017 0.5918 0.018 Uiso 0.496(8) 1 calc PR A 2

loop_
_atom_site_aniso_label
_atom_site_aniso_U_11
_atom_site_aniso_U_22
_atom_site_aniso_U_33
_atom_site_aniso_U_23
_atom_site_aniso_U_13
_atom_site_aniso_U_12
C1 0.0210(11) 0.0235(12) 0.0149(10) 0.0053(9) 0.0036(9) 0.0111(9)
C2 0.0252(12) 0.0159(10) 0.0125(10) 0.0028(8) 0.0040(8) 0.0103(9)
C9 0.0183(10) 0.0142(10) 0.0133(9) 0.0061(8) 0.0054(8) 0.0081(8)
C10 0.0200(11) 0.0153(10) 0.0149(10) 0.0069(8) 0.0072(8) 0.0097(8)
C11 0.0241(12) 0.0202(11) 0.0163(10) 0.0095(9) 0.0113(9) 0.0148(9)
C12 0.0297(13) 0.0250(12) 0.0184(11) 0.0129(10) 0.0118(10) 0.0189(10)
C13 0.0236(12) 0.0214(11) 0.0178(11) 0.0085(9) 0.0089(9) 0.0151(10)
C14 0.0186(10) 0.0168(10) 0.0146(10) 0.0058(8) 0.0068(8) 0.0099(8)
C15 0.0159(10) 0.0151(10) 0.0161(10) 0.0070(8) 0.0056(8) 0.0073(8)
C16 0.0158(10) 0.0149(10) 0.0167(10) 0.0068(8) 0.0059(8) 0.0075(8)
C17 0.0151(10) 0.0171(10) 0.0163(10) 0.0063(8) 0.0063(8) 0.0079(8)
C18 0.0150(10) 0.0158(10) 0.0205(11) 0.0051(8) 0.0058(8) 0.0073(8)
C19 0.0146(10) 0.0162(10) 0.0225(11) 0.0086(9) 0.0056(8) 0.0084(8)
C20 0.0146(10) 0.0179(10) 0.0175(10) 0.0081(8) 0.0037(8) 0.0069(8)
C21 0.0379(15) 0.0331(14) 0.0217(12) 0.0147(11) 0.0162(11) 0.0290(13)
C22 0.061(2) 0.054(2) 0.0325(15) 0.0254(15) 0.0301(15) 0.0507(19)
C23 0.0447(17) 0.0292(14) 0.0313(14) 0.0152(12) 0.0150(13) 0.0260(13)
C24 0.0357(16) 0.0451(18) 0.0333(15) 0.0193(14) 0.0123(13) 0.0293(14)
C25 0.0159(10) 0.0153(10) 0.0250(12) 0.0083(9) 0.0053(9) 0.0081(8)
C26 0.0200(11) 0.0245(12) 0.0259(12) 0.0099(10) 0.0023(9) 0.0122(10)
C27 0.0221(12) 0.0181(11) 0.0322(14) 0.0089(10) 0.0060(10) 0.0097(9)
C28 0.0183(11) 0.0223(12) 0.0332(14) 0.0113(10) 0.0095(10) 0.0109(9)
C29 0.0307(13) 0.0210(11) 0.0180(11) 0.0119(9) 0.0151(10) 0.0171(10)
C30 0.0453(16) 0.0267(13) 0.0205(12) 0.0150(10) 0.0195(11) 0.0252(12)
C31 0.0289(13) 0.0214(12) 0.0300(13) 0.0125(10) 0.0185(11) 0.0133(10)
C32 0.0277(12) 0.0219(11) 0.0189(11) 0.0105(9) 0.0126(10) 0.0151(10)
C33 0.063(2) 0.0298(14) 0.0255(13) 0.0199(12) 0.0297(14) 0.0307(15)
C34 0.060(2) 0.0325(15) 0.0216(13) 0.0153(11) 0.0252(13) 0.0303(15)
C35 0.0391(15) 0.0230(12) 0.0217(12) 0.0114(10) 0.0194(11) 0.0193(11)
C36 0.0373(15) 0.0237(13) 0.0359(15) 0.0163(11) 0.0271(13) 0.0193(12)
C37 0.0371(16) 0.0256(13) 0.0396(16) 0.0167(12) 0.0292(13) 0.0171(12)
C38 0.059(2) 0.0234(13) 0.0400(17) 0.0193(12) 0.0379(16) 0.0213(14)
C39 0.0189(11) 0.0151(10) 0.0166(10) 0.0053(8) 0.0061(8) 0.0086(8)
C40 0.0224(11) 0.0162(10) 0.0171(10) 0.0059(8) 0.0071(9) 0.0076(9)
C41 0.0187(11) 0.0194(11) 0.0211(11) 0.0086(9) 0.0047(9) 0.0067(9)
C42 0.0250(12) 0.0182(11) 0.0209(11) 0.0044(9) 0.0063(9) 0.0125(9)
C43 0.0379(15) 0.0189(12) 0.0192(12) -0.0001(9) 0.0032(11) 0.0158(11)
C44 0.0402(16) 0.0275(13) 0.0165(11) 0.0047(10) 0.0083(11) 0.0189(12)
C45 0.0299(13) 0.0195(11) 0.0168(11) 0.0067(9) 0.0073(9) 0.0122(10)
C46 0.0271(13) 0.0200(11) 0.0193(11) 0.0050(9) 0.0006(9) 0.0106(10)
C47 0.0204(12) 0.0199(12) 0.0253(12) 0.0053(10) -0.0006(10) 0.0061(9)
C48 0.0362(15) 0.0161(11) 0.0257(13) 0.0025(10) -0.0048(11) 0.0075(11)
N1 0.0277(11) 0.0319(12) 0.0118(9) 0.0040(8) 0.0034(8) 0.0201(10)
N2 0.0370(13) 0.0238(11) 0.0116(9) 0.0055(8) 0.0041(8) 0.0203(10)
O1 0.0233(8) 0.0211(8) 0.0139(7) 0.0077(6) 0.0067(6) 0.0154(7)
O2 0.0242(9) 0.0182(8) 0.0196(8) 0.0111(7) 0.0116(7) 0.0151(7)
Cl1 0.0184(3) 0.0211(3) 0.0269(3) 0.0041(2) 0.0070(2) 0.0026(2)
In1 0.01431(7) 0.01154(7) 0.01038(7) 0.00388(5) 0.00358(5) 0.00682(5)
C3A 0.019(2) 0.016(2) 0.0097(19) 0.0037(16) 0.0039(16) 0.006(2)
C4A 0.0217(13) 0.0293(13) 0.010(5) 0.007(2) 0.002(2) 0.0128(10)
C5A 0.028(3) 0.027(4) 0.011(2) 0.004(2) 0.002(2) 0.006(3)
C6A 0.030(3) 0.024(3) 0.014(2) 0.005(2) 0.006(2) 0.011(3)
C7A 0.0316(16) 0.0193(15) 0.011(2) 0.0045(12) 0.0050(14) 0.0133(12)
C8A 0.016(3) 0.016(2) 0.012(2) 0.0054(17) 0.0035(17) 0.006(2)
C3B 0.018(2) 0.017(3) 0.013(2) 0.0061(17) 0.0059(17) 0.008(2)
C4B 0.0217(13) 0.0293(13) 0.010(5) 0.007(2) 0.002(2) 0.0128(10)
C5B 0.037(4) 0.034(4) 0.013(2) 0.011(3) 0.007(3) 0.021(3)
C6B 0.029(3) 0.024(3) 0.011(2) 0.004(2) 0.003(2) 0.009(3)
C7B 0.0316(16) 0.0193(15) 0.011(2) 0.0045(12) 0.0050(14) 0.0133(12)
C8B 0.018(3) 0.016(2) 0.0087(19) 0.0023(16) -0.0001(17) 0.004(2)

loop_
_atom_type_symbol
_atom_type_description
_atom_type_scat_dispersion_real
_atom_type_scat_dispersion_imag
_atom_type_scat_source
C C 0.0033 0.0016 'International Tables Vol C Tables 4.2.6.8 and 6.1.1.4'
H H 0.0000 0.0000 'International Tables Vol C Tables 4.2.6.8 and 6.1.1.4'
N N 0.0061 0.0033 'International Tables Vol C Tables 4.2.6.8 and 6.1.1.4'
O O 0.0106 0.0060 'International Tables Vol C Tables 4.2.6.8 and 6.1.1.4'
Cl Cl 0.1484 0.1585 'International Tables Vol C Tables 4.2.6.8 and 6.1.1.4'
In In -0.7276 1.3100 'International Tables Vol C Tables 4.2.6.8 and 6.1.1.4'

loop_
_geom_angle_atom_site_label_1
_geom_angle_atom_site_label_2
_geom_angle_atom_site_label_3
_geom_angle
N1 C1 C15 127.6(2)
N1 C1 H1 116.2
C15 C1 H1 116.2
N2 C2 C9 126.4(2)
N2 C2 H2 116.8
C9 C2 H2 116.8
C14 C9 C10 120.8(2)
C14 C9 C2 114.7(2)
C10 C9 C2 123.9(2)
O2 C10 C9 123.2(2)
O2 C10 C11 119.0(2)
C9 C10 C11 117.7(2)
C12 C11 C10 118.2(2)
C12 C11 C29 120.6(2)
C10 C11 C29 121.2(2)
C11 C12 C13 124.9(2)
C11 C12 H12 117.6
C13 C12 H12 117.6
C14 C13 C12 116.5(2)
C14 C13 C21 124.1(2)
C12 C13 C21 119.2(2)
C13 C14 C9 121.8(2)
C13 C14 H14 119.1
C9 C14 H14 119.1
C20 C15 C16 120.3(2)
C20 C15 C1 114.8(2)
C16 C15 C1 124.9(2)
O1 C16 C15 122.6(2)
O1 C16 C17 119.4(2)
C15 C16 C17 118.0(2)
C18 C17 C16 117.9(2)
C18 C17 C39 120.7(2)
C16 C17 C39 121.2(2)
C17 C18 C19 125.0(2)
C17 C18 H18 117.5
C19 C18 H18 117.5
C20 C19 C18 116.7(2)
C20 C19 C25 124.0(2)
C18 C19 C25 119.3(2)
C19 C20 C15 121.8(2)
C19 C20 H20 119.1
C15 C20 H20 119.1
C13 C21 C22 110.9(2)
C13 C21 C23 109.2(2)
C22 C21 C23 108.7(3)
C13 C21 C24 110.2(2)
C22 C21 C24 108.8(3)
C23 C21 C24 109.0(2)
C21 C22 H22A 109.5
C21 C22 H22B 109.5
H22A C22 H22B 109.5
C21 C22 H22C 109.5
H22A C22 H22C 109.5
H22B C22 H22C 109.5
C21 C23 H23A 109.5
C21 C23 H23B 109.5
H23A C23 H23B 109.5
C21 C23 H23C 109.5
H23A C23 H23C 109.5
H23B C23 H23C 109.5
C21 C24 H24A 109.5
C21 C24 H24B 109.5
H24A C24 H24B 109.5
C21 C24 H24C 109.5
H24A C24 H24C 109.5
H24B C24 H24C 109.5
C19 C25 C26 112.2(2)
C19 C25 C28 108.1(2)
C26 C25 C28 108.8(2)
C19 C25 C27 110.2(2)
C26 C25 C27 108.4(2)
C28 C25 C27 109.0(2)
C25 C26 H26A 109.5
C25 C26 H26B 109.5
H26A C26 H26B 109.5
C25 C26 H26C 109.5
H26A C26 H26C 109.5
H26B C26 H26C 109.5
C25 C27 H27A 109.5
C25 C27 H27B 109.5
H27A C27 H27B 109.5
C25 C27 H27C 109.5
H27A C27 H27C 109.5
H27B C27 H27C 109.5
C25 C28 H28A 109.5
C25 C28 H28B 109.5
H28A C28 H28B 109.5
C25 C28 H28C 109.5
H28A C28 H28C 109.5
H28B C28 H28C 109.5
C11 C29 C31 109.8(2)
C11 C29 C30 111.74(19)
C31 C29 C30 107.0(2)
C11 C29 C32 111.0(2)
C31 C29 C32 109.5(2)
C30 C29 C32 107.7(2)
C33 C30 C29 111.3(2)
C33 C30 H30A 109.4
C29 C30 H30A 109.4
C33 C30 H30B 109.4
C29 C30 H30B 109.4
H30A C30 H30B 108.0
C37 C31 C29 110.9(2)
C37 C31 H31A 109.5
C29 C31 H31A 109.5
C37 C31 H31B 109.5
C29 C31 H31B 109.5
H31A C31 H31B 108.0
C35 C32 C29 110.4(2)
C35 C32 H32A 109.6
C29 C32 H32A 109.6
C35 C32 H32B 109.6
C29 C32 H32B 109.6
H32A C32 H32B 108.1
C38 C33 C34 109.8(2)
C38 C33 C30 109.5(3)
C34 C33 C30 109.2(2)
C38 C33 H33 109.4
C34 C33 H33 109.4
C30 C33 H33 109.4
C33 C34 C35 109.2(3)
C33 C34 H34A 109.8
C35 C34 H34A 109.8
C33 C34 H34B 109.8
C35 C34 H34B 109.8
H34A C34 H34B 108.3
C32 C35 C34 110.0(2)
C32 C35 C36 109.2(2)
C34 C35 C36 109.3(2)
C32 C35 H35 109.4
C34 C35 H35 109.4
C36 C35 H35 109.4
C37 C36 C35 110.0(2)
C37 C36 H36A 109.7
C35 C36 H36A 109.7
C37 C36 H36B 109.7
C35 C36 H36B 109.7
H36A C36 H36B 108.2
C36 C37 C38 109.3(3)
C36 C37 C31 109.2(2)
C38 C37 C31 109.6(2)
C36 C37 H37 109.6
C38 C37 H37 109.6
C31 C37 H37 109.6
C33 C38 C37 109.2(2)
C33 C38 H38A 109.9
C37 C38 H38A 109.9
C33 C38 H38B 109.8
C37 C38 H38B 109.8
H38A C38 H38B 108.3
C17 C39 C40 112.5(2)
C17 C39 C41 108.57(19)
C40 C39 C41 109.38(19)
C17 C39 C42 112.13(19)
C40 C39 C42 107.07(19)
C41 C39 C42 107.0(2)
C45 C40 C39 110.9(2)
C45 C40 H40A 109.5
C39 C40 H40A 109.5
C45 C40 H40B 109.5
C39 C40 H40B 109.5
H40A C40 H40B 108.0
C47 C41 C39 111.0(2)
C47 C41 H41A 109.4
C39 C41 H41A 109.4
C47 C41 H41B 109.4
C39 C41 H41B 109.4
H41A C41 H41B 108.0
C43 C42 C39 111.4(2)
C43 C42 H42A 109.3
C39 C42 H42A 109.3
C43 C42 H42B 109.3
C39 C42 H42B 109.3
H42A C42 H42B 108.0
C48 C43 C44 109.1(2)
C48 C43 C42 109.8(2)
C44 C43 C42 109.7(2)
C48 C43 H43 109.4
C44 C43 H43 109.4
C42 C43 H43 109.4
C43 C44 C45 109.2(2)
C43 C44 H44A 109.8
C45 C44 H44A 109.8
C43 C44 H44B 109.8
C45 C44 H44B 109.8
H44A C44 H44B 108.3
C46 C45 C44 109.6(2)
C46 C45 C40 109.2(2)
C44 C45 C40 109.7(2)
C46 C45 H45 109.4
C44 C45 H45 109.4
C40 C45 H45 109.4
C45 C46 C47 109.5(2)
C45 C46 H46A 109.8
C47 C46 H46A 109.8
C45 C46 H46B 109.8
C47 C46 H46B 109.8
H46A C46 H46B 108.2
C41 C47 C48 109.7(2)
C41 C47 C46 109.3(2)
C48 C47 C46 109.4(2)
C41 C47 H47 109.5
C48 C47 H47 109.5
C46 C47 H47 109.5
C43 C48 C47 109.2(2)
C43 C48 H48A 109.8
C47 C48 H48A 109.8
C43 C48 H48B 109.8
C47 C48 H48B 109.8
H48A C48 H48B 108.3
C1 N1 C3B 120.4(3)
C1 N1 C3A 121.0(3)
C3B N1 C3A 29.5(2)
C1 N1 In1 124.63(17)
C3B N1 In1 111.6(2)
C3A N1 In1 113.5(2)
C2 N2 C8A 123.1(3)
C2 N2 C8B 120.6(3)
C8A N2 C8B 29.2(2)
C2 N2 In1 122.22(17)
C8A N2 In1 111.0(2)
C8B N2 In1 116.3(2)
C16 O1 In1 129.19(15)
C10 O2 In1 126.59(14)
O2 In1 O1 95.88(7)
O2 In1 N2 83.93(7)
O1 In1 N2 151.87(8)
O2 In1 N1 133.07(9)
O1 In1 N1 85.27(7)
N2 In1 N1 74.88(8)
O2 In1 Cl1 112.57(6)
O1 In1 Cl1 105.62(6)
N2 In1 Cl1 100.29(7)
N1 In1 Cl1 112.15(7)
C4A C3A N1 111.3(14)
C4A C3A C8A 111.5(14)
N1 C3A C8A 105.9(4)
C4A C3A H3A 109.4
N1 C3A H3A 109.4
C8A C3A H3A 109.4
C5A C4A C3A 110(2)
C5A C4A H4A1 109.8
C3A C4A H4A1 109.8
C5A C4A H4A2 109.7
C3A C4A H4A2 109.7
H4A1 C4A H4A2 108.2
C4A C5A C6A 111.8(13)
C4A C5A H5A1 109.3
C6A C5A H5A1 109.2
C4A C5A H5A2 109.2
C6A C5A H5A2 109.3
H5A1 C5A H5A2 107.9
C5A C6A C7A 110.0(13)
C5A C6A H6A1 109.7
C7A C6A H6A1 109.6
C5A C6A H6A2 109.6
C7A C6A H6A2 109.7
H6A1 C6A H6A2 108.2
C8A C7A C6A 109(2)
C8A C7A H7A1 109.9
C6A C7A H7A1 109.9
C8A C7A H7A2 110.0
C6A C7A H7A2 110.0
H7A1 C7A H7A2 108.3
N2 C8A C7A 113.2(14)
N2 C8A C3A 102.1(4)
C7A C8A C3A 110.9(13)
N2 C8A H8A 110.1
C7A C8A H8A 110.1
C3A C8A H8A 110.1
N1 C3B C8B 105.2(4)
N1 C3B C4B 115.7(14)
C8B C3B C4B 108.0(13)
N1 C3B H3B 109.3
C8B C3B H3B 109.3
C4B C3B H3B 109.3
C3B C4B C5B 110(2)
C3B C4B H4B1 109.7
C5B C4B H4B1 109.7
C3B C4B H4B2 109.7
C5B C4B H4B2 109.6
H4B1 C4B H4B2 108.2
C6B C5B C4B 113.1(14)
C6B C5B H5B1 109.0
C4B C5B H5B1 109.0
C6B C5B H5B2 109.0
C4B C5B H5B2 108.9
H5B1 C5B H5B2 107.8
C5B C6B C7B 111.8(14)
C5B C6B H6B1 109.3
C7B C6B H6B1 109.3
C5B C6B H6B2 109.3
C7B C6B H6B2 109.3
H6B1 C6B H6B2 107.9
C6B C7B C8B 109(2)
C6B C7B H7B1 109.9
C8B C7B H7B1 109.9
C6B C7B H7B2 110.0
C8B C7B H7B2 110.0
H7B1 C7B H7B2 108.3
N2 C8B C7B 113.7(13)
N2 C8B C3B 107.5(4)
C7B C8B C3B 109.2(13)
N2 C8B H8B 108.8
C7B C8B H8B 108.8
C3B C8B H8B 108.8

loop_
_geom_bond_atom_site_label_1
_geom_bond_atom_site_label_2
_geom_bond_distance
C1 N1 1.290(3)
C1 C15 1.438(3)
C1 H1 0.9500
C2 N2 1.288(3)
C2 C9 1.440(3)
C2 H2 0.9500
C9 C14 1.419(3)
C9 C10 1.422(3)
C10 O2 1.327(3)
C10 C11 1.435(3)
C11 C12 1.386(3)
C11 C29 1.533(3)
C12 C13 1.410(3)
C12 H12 0.9500
C13 C14 1.376(3)
C13 C21 1.532(3)
C14 H14 0.9500
C15 C20 1.420(3)
C15 C16 1.428(3)
C16 O1 1.322(3)
C16 C17 1.436(3)
C17 C18 1.385(3)
C17 C39 1.536(3)
C18 C19 1.406(3)
C18 H18 0.9500
C19 C20 1.376(3)
C19 C25 1.532(3)
C20 H20 0.9500
C21 C22 1.534(4)
C21 C23 1.536(4)
C21 C24 1.546(4)
C22 H22A 0.9800
C22 H22B 0.9800
C22 H22C 0.9800
C23 H23A 0.9800
C23 H23B 0.9800
C23 H23C 0.9800
C24 H24A 0.9800
C24 H24B 0.9800
C24 H24C 0.9800
C25 C26 1.534(4)
C25 C28 1.536(3)
C25 C27 1.541(4)
C26 H26A 0.9800
C26 H26B 0.9800
C26 H26C 0.9800
C27 H27A 0.9800
C27 H27B 0.9800
C27 H27C 0.9800
C28 H28A 0.9800
C28 H28B 0.9800
C28 H28C 0.9800
C29 C31 1.540(4)
C29 C30 1.549(3)
C29 C32 1.551(4)
C30 C33 1.538(4)
C30 H30A 0.9900
C30 H30B 0.9900
C31 C37 1.538(4)
C31 H31A 0.9900
C31 H31B 0.9900
C32 C35 1.533(3)
C32 H32A 0.9900
C32 H32B 0.9900
C33 C38 1.527(5)
C33 C34 1.532(4)
C33 H33 1.0000
C34 C35 1.535(4)
C34 H34A 0.9900
C34 H34B 0.9900
C35 C36 1.536(4)
C35 H35 1.0000
C36 C37 1.535(4)
C36 H36A 0.9900
C36 H36B 0.9900
C37 C38 1.536(4)
C37 H37 1.0000
C38 H38A 0.9900
C38 H38B 0.9900
C39 C40 1.543(3)
C39 C41 1.547(3)
C39 C42 1.548(3)
C40 C45 1.541(3)
C40 H40A 0.9900
C40 H40B 0.9900
C41 C47 1.531(4)
C41 H41A 0.9900
C41 H41B 0.9900
C42 C43 1.539(4)
C42 H42A 0.9900
C42 H42B 0.9900
C43 C48 1.526(4)
C43 C44 1.532(4)
C43 H43 1.0000
C44 C45 1.534(4)
C44 H44A 0.9900
C44 H44B 0.9900
C45 C46 1.530(4)
C45 H45 1.0000
C46 C47 1.542(4)
C46 H46A 0.9900
C46 H46B 0.9900
C47 C48 1.537(4)
C47 H47 1.0000
C48 H48A 0.9900
C48 H48B 0.9900
N1 C3B 1.507(5)
N1 C3A 1.520(5)
N1 In1 2.212(2)
N2 C8A 1.493(5)
N2 C8B 1.505(5)
N2 In1 2.194(2)
O1 In1 2.0661(16)
O2 In1 2.0648(16)
Cl1 In1 2.3704(7)
C3A C4A 1.50(4)
C3A C8A 1.544(8)
C3A H3A 1.0000
C4A C5A 1.56(4)
C4A H4A1 0.9900
C4A H4A2 0.9900
C5A C6A 1.529(10)
C5A H5A1 0.9900
C5A H5A2 0.9900
C6A C7A 1.56(4)
C6A H6A1 0.9900
C6A H6A2 0.9900
C7A C8A 1.51(4)
C7A H7A1 0.9900
C7A H7A2 0.9900
C8A H8A 1.0000
C3B C8B 1.535(8)
C3B C4B 1.57(4)
C3B H3B 1.0000
C4B C5B 1.50(4)
C4B H4B1 0.9900
C4B H4B2 0.9900
C5B C6B 1.504(10)
C5B H5B1 0.9900
C5B H5B2 0.9900
C6B C7B 1.51(4)
C6B H6B1 0.9900
C6B H6B2 0.9900
C7B C8B 1.55(4)
C7B H7B1 0.9900
C7B H7B2 0.9900
C8B H8B 1.0000

loop_
_geom_torsion_atom_site_label_1
_geom_torsion_atom_site_label_2
_geom_torsion_atom_site_label_3
_geom_torsion_atom_site_label_4
_geom_torsion
N2 C2 C9 C14 177.1(3)
N2 C2 C9 C10 -11.9(4)
C14 C9 C10 O2 -179.2(2)
C2 C9 C10 O2 10.4(4)
C14 C9 C10 C11 3.9(4)
C2 C9 C10 C11 -166.6(2)
O2 C10 C11 C12 178.2(2)
C9 C10 C11 C12 -4.7(4)
O2 C10 C11 C29 -3.3(4)
C9 C10 C11 C29 173.7(2)
C10 C11 C12 C13 2.4(4)
C29 C11 C12 C13 -176.1(3)
C11 C12 C13 C14 1.0(4)
C11 C12 C13 C21 176.1(3)
C12 C13 C14 C9 -2.0(4)
C21 C13 C14 C9 -176.8(3)
C10 C9 C14 C13 -0.4(4)
C2 C9 C14 C13 170.8(2)
N1 C1 C15 C20 -174.2(3)
N1 C1 C15 C16 4.4(4)
C20 C15 C16 O1 -172.4(2)
C1 C15 C16 O1 9.0(4)
C20 C15 C16 C17 5.4(3)
C1 C15 C16 C17 -173.2(2)
O1 C16 C17 C18 171.7(2)
C15 C16 C17 C18 -6.1(3)
O1 C16 C17 C39 -13.4(3)
C15 C16 C17 C39 168.7(2)
C16 C17 C18 C19 2.8(4)
C39 C17 C18 C19 -172.1(2)
C17 C18 C19 C20 1.6(4)
C17 C18 C19 C25 -178.6(2)
C18 C19 C20 C15 -2.4(3)
C25 C19 C20 C15 177.8(2)
C16 C15 C20 C19 -1.1(4)
C1 C15 C20 C19 177.6(2)
C14 C13 C21 C22 -5.2(4)
C12 C13 C21 C22 -179.9(3)
C14 C13 C21 C23 114.6(3)
C12 C13 C21 C23 -60.1(3)
C14 C13 C21 C24 -125.7(3)
C12 C13 C21 C24 59.6(3)
C20 C19 C25 C26 7.1(3)
C18 C19 C25 C26 -172.8(2)
C20 C19 C25 C28 -113.0(3)
C18 C19 C25 C28 67.2(3)
C20 C19 C25 C27 128.0(3)
C18 C19 C25 C27 -51.9(3)
C12 C11 C29 C31 119.7(3)
C10 C11 C29 C31 -58.8(3)
C12 C11 C29 C30 1.1(4)
C10 C11 C29 C30 -177.3(2)
C12 C11 C29 C32 -119.1(3)
C10 C11 C29 C32 62.5(3)
C11 C29 C30 C33 179.2(3)
C31 C29 C30 C33 59.0(3)
C32 C29 C30 C33 -58.6(3)
C11 C29 C31 C37 179.4(2)
C30 C29 C31 C37 -59.2(3)
C32 C29 C31 C37 57.2(3)
C11 C29 C32 C35 -179.0(2)
C31 C29 C32 C35 -57.6(3)
C30 C29 C32 C35 58.4(3)
C29 C30 C33 C38 -60.3(3)
C29 C30 C33 C34 60.1(3)
C38 C33 C34 C35 60.7(3)
C30 C33 C34 C35 -59.5(3)
C29 C32 C35 C34 -60.5(3)
C29 C32 C35 C36 59.5(3)
C33 C34 C35 C32 60.3(3)
C33 C34 C35 C36 -59.6(3)
C32 C35 C36 C37 -60.9(3)
C34 C35 C36 C37 59.5(3)
C35 C36 C37 C38 -59.6(3)
C35 C36 C37 C31 60.3(3)
C29 C31 C37 C36 -58.7(3)
C29 C31 C37 C38 61.0(3)
C34 C33 C38 C37 -60.7(3)
C30 C33 C38 C37 59.3(3)
C36 C37 C38 C33 59.9(3)
C31 C37 C38 C33 -59.7(3)
C18 C17 C39 C40 -121.0(2)
C16 C17 C39 C40 64.4(3)
C18 C17 C39 C41 117.8(2)
C16 C17 C39 C41 -56.9(3)
C18 C17 C39 C42 -0.2(3)
C16 C17 C39 C42 -174.8(2)
C17 C39 C40 C45 -177.33(19)
C41 C39 C40 C45 -56.6(3)
C42 C39 C40 C45 59.0(3)
C17 C39 C41 C47 179.83(19)
C40 C39 C41 C47 56.7(3)
C42 C39 C41 C47 -59.0(2)
C17 C39 C42 C43 177.3(2)
C40 C39 C42 C43 -58.8(3)
C41 C39 C42 C43 58.4(3)
C39 C42 C43 C48 -59.9(3)
C39 C42 C43 C44 59.9(3)
C48 C43 C44 C45 61.4(3)
C42 C43 C44 C45 -58.9(3)
C43 C44 C45 C46 -60.5(3)
C43 C44 C45 C40 59.4(3)
C39 C40 C45 C46 59.3(3)
C39 C40 C45 C44 -60.9(3)
C44 C45 C46 C47 59.3(3)
C40 C45 C46 C47 -60.9(3)
C39 C41 C47 C48 60.9(3)
C39 C41 C47 C46 -59.1(3)
C45 C46 C47 C41 61.0(3)
C45 C46 C47 C48 -59.2(3)
C44 C43 C48 C47 -61.4(3)
C42 C43 C48 C47 58.9(3)
C41 C47 C48 C43 -59.6(3)
C46 C47 C48 C43 60.3(3)
C15 C1 N1 C3B 159.7(4)
C15 C1 N1 C3A -165.9(4)
C15 C1 N1 In1 2.2(4)
C9 C2 N2 C8A -173.8(4)
C9 C2 N2 C8B 151.7(4)
C9 C2 N2 In1 -17.5(4)
C15 C16 O1 In1 -29.5(3)
C17 C16 O1 In1 152.76(17)
C9 C10 O2 In1 23.0(3)
C11 C10 O2 In1 -160.13(18)
C10 O2 In1 O1 171.6(2)
C10 O2 In1 N2 -36.7(2)
C10 O2 In1 N1 -99.4(2)
C10 O2 In1 Cl1 61.9(2)
C16 O1 In1 O2 159.9(2)
C16 O1 In1 N2 71.8(3)
C16 O1 In1 N1 27.1(2)
C16 O1 In1 Cl1 -84.6(2)
C2 N2 In1 O2 33.3(2)
C8A N2 In1 O2 -167.7(3)
C8B N2 In1 O2 -136.3(3)
C2 N2 In1 O1 124.5(2)
C8A N2 In1 O1 -76.6(3)
C8B N2 In1 O1 -45.2(4)
C2 N2 In1 N1 171.1(2)
C8A N2 In1 N1 -30.0(3)
C8B N2 In1 N1 1.4(3)
C2 N2 In1 Cl1 -78.6(2)
C8A N2 In1 Cl1 80.4(3)
C8B N2 In1 Cl1 111.8(3)
C1 N1 In1 O2 -106.8(2)
C3B N1 In1 O2 94.0(3)
C3A N1 In1 O2 62.1(3)
C1 N1 In1 O1 -13.2(2)
C3B N1 In1 O1 -172.4(3)
C3A N1 In1 O1 155.7(3)
C1 N1 In1 N2 -173.1(3)
C3B N1 In1 N2 27.7(3)
C3A N1 In1 N2 -4.2(3)
C1 N1 In1 Cl1 91.8(2)
C3B N1 In1 Cl1 -67.4(3)
C3A N1 In1 Cl1 -99.3(3)
C1 N1 C3A C4A -33.8(15)
C3B N1 C3A C4A 64.1(15)
In1 N1 C3A C4A 156.8(14)
C1 N1 C3A C8A -155.1(4)
C3B N1 C3A C8A -57.1(6)
In1 N1 C3A C8A 35.6(5)
N1 C3A C4A C5A -173.3(13)
C8A C3A C4A C5A -55(2)
C3A C4A C5A C6A 55(2)
C4A C5A C6A C7A -57(2)
C5A C6A C7A C8A 59(2)
C2 N2 C8A C7A -25.0(14)
C8B N2 C8A C7A 69.6(14)
In1 N2 C8A C7A 176.3(13)
C2 N2 C8A C3A -144.3(4)
C8B N2 C8A C3A -49.7(5)
In1 N2 C8A C3A 57.0(5)
C6A C7A C8A N2 -173.7(12)
C6A C7A C8A C3A -60(2)
C4A C3A C8A N2 -179.2(14)
N1 C3A C8A N2 -58.1(5)
C4A C3A C8A C7A 60(2)
N1 C3A C8A C7A -179.0(14)
C1 N1 C3B C8B 148.8(4)
C3A N1 C3B C8B 48.8(5)
In1 N1 C3B C8B -51.0(5)
C1 N1 C3B C4B 29.7(15)
C3A N1 C3B C4B -70.3(15)
In1 N1 C3B C4B -170.1(14)
N1 C3B C4B C5B 175.9(13)
C8B C3B C4B C5B 58(2)
C3B C4B C5B C6B -55(2)
C4B C5B C6B C7B 55(2)
C5B C6B C7B C8B -57(2)
C2 N2 C8B C7B 40.1(15)
C8A N2 C8B C7B -63.9(15)
In1 N2 C8B C7B -150.1(14)
C2 N2 C8B C3B 161.1(4)
C8A N2 C8B C3B 57.2(6)
In1 N2 C8B C3B -29.0(6)
C6B C7B C8B N2 -178.4(13)
C6B C7B C8B C3B 61(2)
N1 C3B C8B N2 50.1(6)
C4B C3B C8B N2 174.2(14)
N1 C3B C8B C7B 174.0(14)
C4B C3B C8B C7B -62(2)
